data_1544583
loop_
_publ_author_name
'Tao, Hong-Hong'
'Chen, Yu-Han'
'Liu, Ya-Sai'
'Deji, Zhuo-Ga'

_publ_section_title
;
 Poly[(\m~3~-5-hydroxyisophthalato)[\m~2~-1,1'-(1,4-phenylene)bis(1<i>H</i>-imidazole)]copper]
;
_journal_issue 11
_journal_name_full IUCrData
_journal_page_first x161802
_journal_paper_doi 10.1107/S2414314616018022
_journal_volume 1
_journal_year 2016
_chemical_formula_iupac '[Cu (C8 H4 O5) (C12 H10 N4)]'
_chemical_formula_moiety 'C20 H14 Cu N4 O5'
_chemical_formula_sum 'C20 H14 Cu N4 O5'
_chemical_formula_weight 453.89
_chemical_name_systematic Poly[(\m~3~-5-hydroxyisophthalato)[\m~2~-1,1'-(1,4-phenylene)bis(1<i>H</i>-imidazole)]copper]
_space_group_crystal_system triclinic
_space_group_IT_number 2
_space_group_name_Hall '-P 1'
_space_group_name_H-M_alt 'P -1'
_symmetry_space_group_name_Hall '-P 1'
_symmetry_space_group_name_H-M 'P -1'
_atom_sites_solution_hydrogens geom
_audit_creation_method SHELXL-2014/7
_cell_angle_alpha 66.38(3)
_cell_angle_beta 82.99(4)
_cell_angle_gamma 61.08(2)
_cell_formula_units_Z 2
_cell_length_a 9.948(8)
_cell_length_b 9.955(7)
_cell_length_c 12.043(9)
_cell_measurement_reflns_used 2197
_cell_measurement_temperature 296(2)
_cell_measurement_theta_max 27.5
_cell_measurement_theta_min 2.3
_cell_volume 952.6(13)
_computing_cell_refinement
;
SAINT-Plus (Bruker, 2007)
;
_computing_data_collection
;
SMART (Bruker, 2007)
;
_computing_data_reduction
;
SAINT-Plus (Bruker, 2007)
;
_computing_molecular_graphics
;
SHELXTL (Sheldrick, 2008) and PLATON (Spek, 2009)
;
_computing_publication_material
;
publCIF (Westrip, 2010)
;
_computing_structure_refinement
;
SHELXL2014 (Sheldrick, 2015)
;
_computing_structure_solution
;
SHELXTL (Sheldrick, 2008)
;
_diffrn_ambient_temperature 296(2)
_diffrn_detector_area_resol_mean 13.6612
_diffrn_measured_fraction_theta_full 0.998
_diffrn_measured_fraction_theta_max 0.996
_diffrn_measurement_device_type 'Bruker SMART 1000 CCD'
_diffrn_measurement_method '\f and \w scans'
_diffrn_radiation_type MoK\a
_diffrn_radiation_wavelength 0.71073
_diffrn_reflns_av_R_equivalents 0.0709
_diffrn_reflns_limit_h_max 12
_diffrn_reflns_limit_h_min -12
_diffrn_reflns_limit_k_max 12
_diffrn_reflns_limit_k_min -12
_diffrn_reflns_limit_l_max 15
_diffrn_reflns_limit_l_min -15
_diffrn_reflns_number 10124
_diffrn_reflns_theta_full 25.242
_diffrn_reflns_theta_max 27.380
_diffrn_reflns_theta_min 1.853
_exptl_absorpt_coefficient_mu 1.188
_exptl_absorpt_correction_T_max 1
_exptl_absorpt_correction_T_min 0.853
_exptl_absorpt_correction_type multi-scan
_exptl_absorpt_process_details
;
(SADABS; Sheldrick, 2001)
;
_exptl_crystal_colour blue
_exptl_crystal_density_diffrn 1.582
_exptl_crystal_density_method 'not measured'
_exptl_crystal_description block
_exptl_crystal_F_000 462
_exptl_crystal_size_max 0.220
_exptl_crystal_size_mid 0.200
_exptl_crystal_size_min 0.180
_refine_diff_density_max 0.455
_refine_diff_density_min -0.686
_refine_ls_extinction_method none
_refine_ls_goodness_of_fit_ref 1.039
_refine_ls_hydrogen_treatment constr
_refine_ls_matrix_type full
_refine_ls_number_parameters 272
_refine_ls_number_reflns 4299
_refine_ls_number_restraints 0
_refine_ls_restrained_S_all 1.039
_refine_ls_R_factor_all 0.0832
_refine_ls_R_factor_gt 0.0547
_refine_ls_shift/su_max 0.000
_refine_ls_shift/su_mean 0.000
_refine_ls_structure_factor_coef Fsqd
_refine_ls_weighting_details 'w=1/[\s^2^(Fo^2^)+(0.0495P)^2^+0.2061P] where P=(Fo^2^+2Fc^2^)/3'
_refine_ls_weighting_scheme calc
_refine_ls_wR_factor_gt 0.1160
_refine_ls_wR_factor_ref 0.1301
_reflns_number_gt 3126
_reflns_number_total 4299
_reflns_threshold_expression 'I > 2\s(I)'
_cod_data_source_file lh4014sup1.cif
_cod_data_source_block I
_cod_original_cell_volume 952.6(12)
_cod_database_code 1544583
_shelx_space_group_comment
;
The symmetry employed for this shelxl refinement is uniquely defined
by the following loop, which should always be used as a source of
symmetry information in preference to the above space-group names.
They are only intended as comments.
;
_shelx_estimated_absorpt_t_min 0.780
_shelx_estimated_absorpt_t_max 0.815

loop_
_space_group_symop_operation_xyz
'x, y, z'
'-x, -y, -z'

loop_
_atom_site_type_symbol
_atom_site_label
_atom_site_fract_x
_atom_site_fract_y
_atom_site_fract_z
_atom_site_U_iso_or_equiv
_atom_site_adp_type
_atom_site_calc_flag
_atom_site_occupancy
Cu Cu1 0.66754(5) 0.97776(6) 0.39574(4) 0.02984(16) Uani d 1
O O3 -0.1299(3) 0.9861(3) 0.3440(2) 0.0344(6) Uani d 1
O O1 0.5542(3) 0.8764(3) 0.3623(2) 0.0354(6) Uani d 1
O O2 0.3725(3) 0.8802(3) 0.4950(2) 0.0392(7) Uani d 1
O O4 -0.1334(3) 0.9181(3) 0.1879(2) 0.0406(7) Uani d 1
O O5 0.3567(3) 0.9019(4) -0.0074(2) 0.0511(8) Uani d 1
H H5 0.2856 0.9594 -0.0613 0.077 Uiso calc 1
N N4 1.5339(3) 0.1951(4) 1.2624(3) 0.0312(7) Uani d 1
N N3 1.3643(3) 0.3795(4) 1.1009(3) 0.0291(7) Uani d 1
N N2 0.9579(3) 0.6014(4) 0.7009(3) 0.0321(7) Uani d 1
N N1 0.7931(3) 0.7678(4) 0.5370(3) 0.0355(8) Uani d 1
C C18 1.4343(4) 0.2190(4) 1.1838(3) 0.0280(8) Uani d 1
H H18 1.4147 0.1361 1.1851 0.034 Uiso calc 1
C C2 0.3368(4) 0.8714(4) 0.3064(3) 0.0247(7) Uani d 1
C C8 -0.0688(4) 0.9388(4) 0.2585(3) 0.0266(8) Uani d 1
C C3 0.3912(4) 0.8762(4) 0.1931(3) 0.0299(8) Uani d 1
H H3 0.4888 0.8661 0.1775 0.036 Uiso calc 1
C C4 0.2985(4) 0.8964(5) 0.1030(3) 0.0308(8) Uani d 1
C C15 1.2612(4) 0.4388(4) 0.9979(3) 0.0274(8) Uani d 1
C C1 0.4282(4) 0.8745(4) 0.3975(3) 0.0263(7) Uani d 1
C C6 0.0964(4) 0.9072(4) 0.2403(3) 0.0239(7) Uani d 1
C C7 0.1893(4) 0.8869(4) 0.3304(3) 0.0248(7) Uani d 1
H H7 0.1534 0.8837 0.4059 0.030 Uiso calc 1
C C5 0.1535(4) 0.9073(4) 0.1281(3) 0.0286(8) Uani d 1
H H5A 0.0943 0.9148 0.0697 0.034 Uiso calc 1
C C14 1.2764(4) 0.3285(5) 0.9494(3) 0.0347(9) Uani d 1
H H14 1.3533 0.2179 0.9830 0.042 Uiso calc 1
C C9 0.8926(4) 0.7547(5) 0.6102(3) 0.0352(9) Uani d 1
H H9 0.9143 0.8397 0.6002 0.042 Uiso calc 1
C C12 1.0637(4) 0.5460(4) 0.8018(3) 0.0304(8) Uani d 1
C C19 1.5278(4) 0.3485(5) 1.2289(3) 0.0404(10) Uani d 1
H H19 1.5854 0.3699 1.2684 0.048 Uiso calc 1
C C13 1.1777(4) 0.3812(5) 0.8507(3) 0.0381(9) Uani d 1
H H13 1.1882 0.3065 0.8182 0.046 Uiso calc 1
C C20 1.4249(5) 0.4632(5) 1.1296(3) 0.0394(9) Uani d 1
H H20 1.4001 0.5749 1.0890 0.047 Uiso calc 1
C C16 1.1469(5) 0.6036(5) 0.9492(3) 0.0412(10) Uani d 1
H H16 1.1364 0.6780 0.9820 0.049 Uiso calc 1
C C17 1.0476(5) 0.6568(5) 0.8506(4) 0.0417(10) Uani d 1
H H17 0.9703 0.7672 0.8176 0.050 Uiso calc 1
C C10 0.8973(5) 0.5107(5) 0.6846(4) 0.0459(11) Uani d 1
H H10 0.9208 0.4008 0.7328 0.055 Uiso calc 1
C C11 0.7964(5) 0.6151(5) 0.5838(4) 0.0443(10) Uani d 1
H H11 0.7380 0.5877 0.5509 0.053 Uiso calc 1

loop_
_atom_site_aniso_label
_atom_site_aniso_U_11
_atom_site_aniso_U_22
_atom_site_aniso_U_33
_atom_site_aniso_U_12
_atom_site_aniso_U_13
_atom_site_aniso_U_23
Cu1 0.0259(2) 0.0386(3) 0.0216(2) -0.0161(2) -0.00973(17) -0.00445(18)
O3 0.0231(13) 0.0513(16) 0.0316(14) -0.0191(12) 0.0030(11) -0.0176(12)
O1 0.0285(14) 0.0472(16) 0.0326(14) -0.0191(13) -0.0073(11) -0.0136(12)
O2 0.0402(15) 0.0571(17) 0.0255(14) -0.0213(14) -0.0022(12) -0.0219(12)
O4 0.0300(14) 0.0565(18) 0.0461(17) -0.0231(14) -0.0032(12) -0.0252(14)
O5 0.0291(15) 0.095(2) 0.0294(15) -0.0217(16) 0.0039(12) -0.0355(16)
N4 0.0270(16) 0.0384(18) 0.0226(15) -0.0132(14) -0.0073(12) -0.0074(13)
N3 0.0300(16) 0.0303(16) 0.0223(15) -0.0115(14) -0.0065(12) -0.0072(12)
N2 0.0293(16) 0.0287(16) 0.0274(16) -0.0092(14) -0.0139(13) -0.0021(13)
N1 0.0304(17) 0.0398(19) 0.0303(17) -0.0169(15) -0.0143(13) -0.0035(14)
C18 0.0252(18) 0.035(2) 0.0220(18) -0.0112(16) -0.0049(14) -0.0120(15)
C2 0.0236(17) 0.0282(18) 0.0225(17) -0.0115(15) -0.0050(14) -0.0093(14)
C8 0.0243(18) 0.0269(18) 0.0274(19) -0.0137(15) -0.0050(14) -0.0056(14)
C3 0.0180(17) 0.042(2) 0.0304(19) -0.0116(16) -0.0005(14) -0.0181(16)
C4 0.0252(18) 0.042(2) 0.0240(18) -0.0108(17) -0.0002(14) -0.0172(16)
C15 0.0213(17) 0.0310(19) 0.0203(17) -0.0071(15) -0.0061(13) -0.0060(14)
C1 0.0257(18) 0.0239(17) 0.0240(18) -0.0099(15) -0.0092(14) -0.0039(14)
C6 0.0211(17) 0.0271(18) 0.0243(17) -0.0121(15) -0.0028(13) -0.0087(14)
C7 0.0254(18) 0.0315(18) 0.0203(17) -0.0137(16) 0.0002(13) -0.0123(14)
C5 0.0213(17) 0.038(2) 0.0278(18) -0.0105(16) -0.0061(14) -0.0167(15)
C14 0.0271(19) 0.032(2) 0.0278(19) 0.0009(16) -0.0112(15) -0.0108(15)
C9 0.033(2) 0.035(2) 0.032(2) -0.0160(18) -0.0146(16) -0.0040(16)
C12 0.0252(18) 0.0308(19) 0.0250(19) -0.0078(16) -0.0100(14) -0.0052(15)
C19 0.045(2) 0.050(2) 0.031(2) -0.027(2) -0.0122(17) -0.0094(18)
C13 0.038(2) 0.036(2) 0.032(2) -0.0065(18) -0.0131(17) -0.0140(17)
C20 0.050(2) 0.034(2) 0.035(2) -0.022(2) -0.0095(18) -0.0083(17)
C16 0.046(2) 0.032(2) 0.039(2) -0.0102(19) -0.0174(18) -0.0114(17)
C17 0.046(2) 0.0236(19) 0.042(2) -0.0079(18) -0.0210(19) -0.0053(17)
C10 0.054(3) 0.034(2) 0.044(2) -0.023(2) -0.019(2) -0.0016(18)
C11 0.048(3) 0.038(2) 0.046(2) -0.023(2) -0.022(2) -0.0053(18)

loop_
_atom_type_symbol
_atom_type_description
_atom_type_scat_dispersion_real
_atom_type_scat_dispersion_imag
_atom_type_scat_source
C C 0.0033 0.0016 'International Tables Vol C Tables 4.2.6.8 and 6.1.1.4'
H H 0.0000 0.0000 'International Tables Vol C Tables 4.2.6.8 and 6.1.1.4'
N N 0.0061 0.0033 'International Tables Vol C Tables 4.2.6.8 and 6.1.1.4'
O O 0.0106 0.0060 'International Tables Vol C Tables 4.2.6.8 and 6.1.1.4'
Cu Cu 0.3201 1.2651 'International Tables Vol C Tables 4.2.6.8 and 6.1.1.4'

loop_
_geom_angle_atom_site_label_1
_geom_angle_atom_site_label_2
_geom_angle_atom_site_label_3
_geom_angle_site_symmetry_1
_geom_angle_site_symmetry_3
_geom_angle
N1 Cu1 N4 . 1_464 176.06(13)
N1 Cu1 O1 . . 91.42(13)
N4 Cu1 O1 1_464 . 89.73(13)
N1 Cu1 O3 . 1_655 87.23(13)
N4 Cu1 O3 1_464 1_655 94.62(12)
O1 Cu1 O3 . 1_655 134.81(11)
N1 Cu1 O2 . 2_676 89.72(13)
N4 Cu1 O2 1_464 2_676 86.76(13)
O1 Cu1 O2 . 2_676 133.92(11)
O3 Cu1 O2 1_655 2_676 91.26(11)
C8 O3 Cu1 . 1_455 116.7(2)
C1 O1 Cu1 . . 132.2(2)
C1 O2 Cu1 . 2_676 137.8(2)
C4 O5 H5 . . 109.5
C18 N4 C19 . . 105.6(3)
C18 N4 Cu1 . 1_646 125.6(3)
C19 N4 Cu1 . 1_646 128.7(2)
C18 N3 C20 . . 106.4(3)
C18 N3 C15 . . 124.3(3)
C20 N3 C15 . . 128.9(3)
C9 N2 C10 . . 107.5(3)
C9 N2 C12 . . 126.1(3)
C10 N2 C12 . . 126.2(3)
C9 N1 C11 . . 105.7(3)
C9 N1 Cu1 . . 122.9(3)
C11 N1 Cu1 . . 131.3(2)
N4 C18 N3 . . 111.9(3)
N4 C18 H18 . . 124.1
N3 C18 H18 . . 124.1
C3 C2 C7 . . 120.3(3)
C3 C2 C1 . . 119.5(3)
C7 C2 C1 . . 119.6(3)
O4 C8 O3 . . 125.7(3)
O4 C8 C6 . . 118.0(3)
O3 C8 C6 . . 116.3(3)
C2 C3 C4 . . 119.9(3)
C2 C3 H3 . . 120.1
C4 C3 H3 . . 120.1
O5 C4 C5 . . 122.6(3)
O5 C4 C3 . . 117.7(3)
C5 C4 C3 . . 119.7(3)
C14 C15 C16 . . 120.3(3)
C14 C15 N3 . . 119.1(3)
C16 C15 N3 . . 120.6(3)
O2 C1 O1 . . 126.8(3)
O2 C1 C2 . . 118.2(3)
O1 C1 C2 . . 115.0(3)
C7 C6 C5 . . 119.4(3)
C7 C6 C8 . . 121.6(3)
C5 C6 C8 . . 118.9(3)
C6 C7 C2 . . 119.9(3)
C6 C7 H7 . . 120.1
C2 C7 H7 . . 120.1
C4 C5 C6 . . 120.7(3)
C4 C5 H5A . . 119.6
C6 C5 H5A . . 119.6
C15 C14 C13 . . 120.6(3)
C15 C14 H14 . . 119.7
C13 C14 H14 . . 119.7
N1 C9 N2 . . 110.8(3)
N1 C9 H9 . . 124.6
N2 C9 H9 . . 124.6
C13 C12 C17 . . 120.4(3)
C13 C12 N2 . . 119.6(3)
C17 C12 N2 . . 120.0(3)
C20 C19 N4 . . 109.8(3)
C20 C19 H19 . . 125.1
N4 C19 H19 . . 125.1
C12 C13 C14 . . 119.1(3)
C12 C13 H13 . . 120.4
C14 C13 H13 . . 120.4
C19 C20 N3 . . 106.3(3)
C19 C20 H20 . . 126.9
N3 C20 H20 . . 126.9
C15 C16 C17 . . 119.3(4)
C15 C16 H16 . . 120.4
C17 C16 H16 . . 120.4
C12 C17 C16 . . 120.3(3)
C12 C17 H17 . . 119.9
C16 C17 H17 . . 119.9
C11 C10 N2 . . 105.8(3)
C11 C10 H10 . . 127.1
N2 C10 H10 . . 127.1
C10 C11 N1 . . 110.2(3)
C10 C11 H11 . . 124.9
N1 C11 H11 . . 124.9

loop_
_geom_bond_atom_site_label_1
_geom_bond_atom_site_label_2
_geom_bond_site_symmetry_2
_geom_bond_distance
Cu1 N1 . 1.992(3)
Cu1 N4 1_464 1.995(3)
Cu1 O1 . 1.997(3)
Cu1 O3 1_655 2.066(3)
Cu1 O2 2_676 2.170(3)
O3 C8 . 1.269(4)
O3 Cu1 1_455 2.066(3)
O1 C1 . 1.280(4)
O2 C1 . 1.246(4)
O2 Cu1 2_676 2.170(3)
O4 C8 . 1.257(4)
O5 C4 . 1.376(4)
O5 H5 . 0.8200
N4 C18 . 1.324(4)
N4 C19 . 1.387(5)
N4 Cu1 1_646 1.995(3)
N3 C18 . 1.360(4)
N3 C20 . 1.394(5)
N3 C15 . 1.441(4)
N2 C9 . 1.351(5)
N2 C10 . 1.384(5)
N2 C12 . 1.449(4)
N1 C9 . 1.331(4)
N1 C11 . 1.378(5)
C18 H18 . 0.9300
C2 C3 . 1.397(5)
C2 C7 . 1.405(5)
C2 C1 . 1.527(4)
C8 C6 . 1.521(5)
C3 C4 . 1.399(5)
C3 H3 . 0.9300
C4 C5 . 1.397(5)
C15 C14 . 1.379(5)
C15 C16 . 1.384(5)
C6 C7 . 1.400(4)
C6 C5 . 1.399(5)
C7 H7 . 0.9300
C5 H5A . 0.9300
C14 C13 . 1.393(5)
C14 H14 . 0.9300
C9 H9 . 0.9300
C12 C13 . 1.384(5)
C12 C17 . 1.384(5)
C19 C20 . 1.363(5)
C19 H19 . 0.9300
C13 H13 . 0.9300
C20 H20 . 0.9300
C16 C17 . 1.393(5)
C16 H16 . 0.9300
C17 H17 . 0.9300
C10 C11 . 1.356(5)
C10 H10 . 0.9300
C11 H11 . 0.9300

loop_
_geom_hbond_atom_site_label_D
_geom_hbond_atom_site_label_H
_geom_hbond_atom_site_label_A
_geom_hbond_site_symmetry_A
_geom_hbond_distance_DH
_geom_hbond_distance_HA
_geom_hbond_distance_DA
_geom_hbond_angle_DHA
O5 H5 O4 2_575 0.82 1.84 2.660(4) 176.6

_cod_database_fobs_code 1544583
